data_7241733
loop_
_publ_author_name
'Chen, Kai'
'Hua, Zi-Yi'
'Li, Ran'
'Peng, Yu-Ying'
'Zhu, Qiang Zhao'
'Zhao, Jiang-Lin'
'Redshaw, Carl'

_publ_section_title
;
 Assemblies of cucurbit[6]uril-based coordination complexes with
 disulfonate ligands: from discrete complexes to one- and two-dimensional
 polymers
;
_journal_issue 2
_journal_name_full CrystEngComm
_journal_page_first 465
_journal_page_last 481
_journal_paper_doi 10.1039/D0CE01456G
_journal_volume 23
_journal_year 2021
_chemical_formula_sum 'C46 H42 N24 O23 S2 Sr'
_chemical_formula_weight 1450.77
_space_group_crystal_system monoclinic
_space_group_IT_number 14
_space_group_name_Hall '-P 2yn'
_space_group_name_H-M_alt 'P 1 21/n 1'
_atom_sites_solution_hydrogens geom
_audit_creation_method SHELXL-2018/3
_audit_update_record
;
2020-02-27 deposited with the CCDC.	2020-11-11 downloaded from the CCDC.
;
_cell_angle_alpha 90
_cell_angle_beta 97.344(5)
_cell_angle_gamma 90
_cell_formula_units_Z 4
_cell_length_a 12.604(5)
_cell_length_b 16.258(5)
_cell_length_c 31.463(5)
_cell_measurement_reflns_used 4941
_cell_measurement_temperature 293(2)
_cell_measurement_theta_max 21.78
_cell_measurement_theta_min 2.22
_cell_volume 6394(3)
_computing_structure_refinement 'SHELXL-2018/3 (Sheldrick, 2018)'
_diffrn_ambient_temperature 293(2)
_diffrn_measured_fraction_theta_full 1.000
_diffrn_measured_fraction_theta_max 1.000
_diffrn_measurement_device_type 'CCD area detector'
_diffrn_measurement_method 'phi and omega scans'
_diffrn_radiation_type MoK\a
_diffrn_radiation_wavelength 0.71069
_diffrn_reflns_av_R_equivalents 0.0545
_diffrn_reflns_av_unetI/netI 0.0664
_diffrn_reflns_Laue_measured_fraction_full 1.000
_diffrn_reflns_Laue_measured_fraction_max 1.000
_diffrn_reflns_limit_h_max 14
_diffrn_reflns_limit_h_min -14
_diffrn_reflns_limit_k_max 19
_diffrn_reflns_limit_k_min -19
_diffrn_reflns_limit_l_max 37
_diffrn_reflns_limit_l_min -25
_diffrn_reflns_number 35466
_diffrn_reflns_point_group_measured_fraction_full 1.000
_diffrn_reflns_point_group_measured_fraction_max 1.000
_diffrn_reflns_theta_full 24.999
_diffrn_reflns_theta_max 24.999
_diffrn_reflns_theta_min 1.305
_exptl_absorpt_coefficient_mu 1.003
_exptl_crystal_colour yellow
_exptl_crystal_density_diffrn 1.507
_exptl_crystal_description lump
_exptl_crystal_F_000 2960
_exptl_crystal_size_max 0.200
_exptl_crystal_size_mid 0.200
_exptl_crystal_size_min 0.150
_refine_diff_density_max 2.236
_refine_diff_density_min -0.710
_refine_diff_density_rms 0.081
_refine_ls_extinction_method none
_refine_ls_goodness_of_fit_ref 1.032
_refine_ls_hydrogen_treatment constr
_refine_ls_matrix_type full
_refine_ls_number_parameters 865
_refine_ls_number_reflns 11252
_refine_ls_number_restraints 0
_refine_ls_restrained_S_all 1.032
_refine_ls_R_factor_all 0.0908
_refine_ls_R_factor_gt 0.0592
_refine_ls_shift/su_max 0.001
_refine_ls_shift/su_mean 0.000
_refine_ls_structure_factor_coef Fsqd
_refine_ls_weighting_details 'w=1/[\s^2^(Fo^2^)+(0.1000P)^2^] where P=(Fo^2^+2Fc^2^)/3'
_refine_ls_weighting_scheme calc
_refine_ls_wR_factor_gt 0.1593
_refine_ls_wR_factor_ref 0.1729
_reflns_Friedel_coverage 0.000
_reflns_number_gt 7350
_reflns_number_total 11252
_reflns_threshold_expression 'I > 2\s(I)'
_cod_data_source_file d0ce01456g2.cif
_cod_data_source_block shelx_CCDC7
_cod_depositor_comments 'Adding full bibliography for 7241725--7241733.cif.'
_cod_original_sg_symbol_H-M 'P 21/n'
_cod_database_code 7241733
_shelx_shelxl_version_number 2018/3
_shelx_space_group_comment
;
The symmetry employed for this shelxl refinement is uniquely defined
by the following loop, which should always be used as a source of
symmetry information in preference to the above space-group names.
They are only intended as comments.
;
_shelx_estimated_absorpt_t_min 0.825
_shelx_estimated_absorpt_t_max 0.864
_platon_squeeze_void_probe_radius 1.20

loop_
_space_group_symop_operation_xyz
'x, y, z'
'-x+1/2, y+1/2, -z+1/2'
'-x, -y, -z'
'x-1/2, -y-1/2, z-1/2'

loop_
_atom_site_label
_atom_site_type_symbol
_atom_site_fract_x
_atom_site_fract_y
_atom_site_fract_z
_atom_site_U_iso_or_equiv
_atom_site_adp_type
_atom_site_occupancy
_atom_site_site_symmetry_order
_atom_site_calc_flag
_atom_site_refinement_flags_posn
_atom_site_refinement_flags_adp
_atom_site_refinement_flags_occupancy
_atom_site_disorder_assembly
_atom_site_disorder_group
Sr1 Sr 0.10447(4) -0.06050(3) 0.39413(2) 0.03995(16) Uani 1 1 d . . . . .
O1 O 0.1285(2) -0.06877(19) 0.31039(10) 0.0367(8) Uani 1 1 d . . . . .
O2 O 0.2901(2) 0.00223(19) 0.39735(10) 0.0376(7) Uani 1 1 d . . . . .
O3 O 0.2230(3) 0.1180(2) 0.47599(13) 0.0569(10) Uani 1 1 d . . . . .
O4 O -0.0261(3) 0.1823(2) 0.43746(13) 0.0556(10) Uani 1 1 d . . . . .
O5 O -0.2167(3) 0.12016(19) 0.34437(11) 0.0515(9) Uani 1 1 d . . . . .
O6 O -0.1452(2) -0.0137(2) 0.27551(10) 0.0401(8) Uani 1 1 d . . . . .
O7 O 0.3118(2) 0.20132(19) 0.20635(11) 0.0401(8) Uani 1 1 d . . . . .
O8 O 0.4850(3) 0.26179(18) 0.29918(10) 0.0407(8) Uani 1 1 d . . . . .
O9 O 0.3728(3) 0.3935(2) 0.36434(11) 0.0481(9) Uani 1 1 d . . . . .
O10 O 0.1036(2) 0.48656(19) 0.34388(10) 0.0392(8) Uani 1 1 d . . . . .
O11 O -0.0612(3) 0.4198(2) 0.25176(11) 0.0434(8) Uani 1 1 d . . . . .
O12 O 0.0520(3) 0.2745(2) 0.19041(13) 0.0531(10) Uani 1 1 d . . . . .
O13 O 0.2012(3) -0.1059(2) 0.46777(12) 0.0577(10) Uani 1 1 d . . . . .
O14 O 0.1681(3) -0.2449(2) 0.48903(16) 0.0710(12) Uani 1 1 d . . . . .
O15 O 0.2929(3) -0.1585(3) 0.53328(11) 0.0598(10) Uani 1 1 d . . . . .
O16 O 0.5667(3) -0.5753(2) 0.45453(13) 0.0597(10) Uani 1 1 d . . . . .
O17 O 0.6680(3) -0.5494(2) 0.39580(11) 0.0501(9) Uani 1 1 d . . . . .
O18 O 0.7455(3) -0.5165(3) 0.46704(14) 0.0726(13) Uani 1 1 d . . . . .
O1W O 0.0461(4) 0.0808(3) 0.36251(16) 0.0902(16) Uani 1 1 d . . . . .
O2W O 0.1855(3) -0.2003(2) 0.37333(12) 0.0594(10) Uani 1 1 d . . . . .
O3W O -0.0139(4) -0.1724(3) 0.43205(16) 0.0937(16) Uani 1 1 d . . . . .
O4W O 0.0080(5) 0.0162(3) 0.45130(16) 0.0973(17) Uani 1 1 d . . . . .
O5W O -0.0734(3) -0.0995(3) 0.34737(12) 0.0638(11) Uani 1 1 d . . . . .
S1 S 0.24423(10) -0.17867(8) 0.49069(4) 0.0413(3) Uani 1 1 d . . . . .
S2 S 0.64596(10) -0.52569(8) 0.43788(4) 0.0400(3) Uani 1 1 d . . . . .
C1 C 0.1760(3) -0.0418(2) 0.28129(15) 0.0276(10) Uani 1 1 d . . . . .
C2 C 0.2100(3) 0.0007(3) 0.21378(13) 0.0260(9) Uani 1 1 d . . . . .
H2 H 0.210113 -0.037321 0.189617 0.031 Uiso 1 1 calc R U . . .
C3 C 0.3164(3) -0.0027(3) 0.24401(13) 0.0262(9) Uani 1 1 d . . . . .
H3 H 0.366837 -0.041644 0.233799 0.031 Uiso 1 1 calc R U . . .
C4 C 0.2932(3) 0.1299(3) 0.21634(13) 0.0285(10) Uani 1 1 d . . . . .
C5 C 0.3593(3) -0.0547(2) 0.31971(14) 0.0303(10) Uani 1 1 d . . . . .
H5A H 0.417262 -0.083998 0.308854 0.036 Uiso 1 1 calc R U . . .
H5B H 0.324473 -0.092556 0.337323 0.036 Uiso 1 1 calc R U . . .
C6 C 0.4642(3) 0.1024(3) 0.26030(13) 0.0272(10) Uani 1 1 d . . . . .
H6A H 0.510710 0.057282 0.254609 0.033 Uiso 1 1 calc R U . . .
H6B H 0.485096 0.150106 0.244840 0.033 Uiso 1 1 calc R U . . .
C7 C 0.3676(3) 0.0331(2) 0.38370(14) 0.0276(10) Uani 1 1 d . . . . .
C8 C 0.4987(3) 0.0592(2) 0.33938(14) 0.0265(9) Uani 1 1 d . . . . .
H8 H 0.558777 0.022811 0.335655 0.032 Uiso 1 1 calc R U . . .
C9 C 0.5210(3) 0.1123(2) 0.38053(14) 0.0270(10) Uani 1 1 d . . . . .
H9 H 0.591172 0.099696 0.396436 0.032 Uiso 1 1 calc R U . . .
C10 C 0.4920(3) 0.1991(3) 0.32076(14) 0.0291(10) Uani 1 1 d . . . . .
C11 C 0.4331(4) 0.1078(3) 0.44962(14) 0.0318(10) Uani 1 1 d . . . . .
H11A H 0.402116 0.061328 0.462959 0.038 Uiso 1 1 calc R U . . .
H11B H 0.506145 0.114112 0.463239 0.038 Uiso 1 1 calc R U . . .
C12 C 0.5244(3) 0.2683(3) 0.39080(14) 0.0301(10) Uani 1 1 d . . . . .
H12A H 0.541570 0.314888 0.373665 0.036 Uiso 1 1 calc R U . . .
H12B H 0.582694 0.261387 0.413828 0.036 Uiso 1 1 calc R U . . .
C13 C 0.2727(4) 0.1794(3) 0.46805(15) 0.0372(11) Uani 1 1 d . . . . .
C14 C 0.4141(3) 0.2631(3) 0.45243(13) 0.0272(9) Uani 1 1 d . . . . .
H14 H 0.479571 0.273381 0.472095 0.033 Uiso 1 1 calc R U . . .
C15 C 0.3658(3) 0.3538(3) 0.39627(14) 0.0283(10) Uani 1 1 d . . . . .
C16 C 0.3198(3) 0.3177(3) 0.46333(14) 0.0330(10) Uani 1 1 d . . . . .
H16 H 0.340831 0.351216 0.488916 0.040 Uiso 1 1 calc R U . . .
C17 C 0.1375(4) 0.2796(3) 0.48492(16) 0.0469(13) Uani 1 1 d . . . . .
H17A H 0.110003 0.231790 0.498394 0.056 Uiso 1 1 calc R U . . .
H17B H 0.149475 0.322503 0.506394 0.056 Uiso 1 1 calc R U . . .
C18 C 0.2285(3) 0.4395(3) 0.42374(16) 0.0340(11) Uani 1 1 d . . . . .
H18A H 0.253758 0.479464 0.404489 0.041 Uiso 1 1 calc R U . . .
H18B H 0.234351 0.464114 0.452017 0.041 Uiso 1 1 calc R U . . .
C19 C -0.0199(4) 0.2564(3) 0.43179(16) 0.0385(12) Uani 1 1 d . . . . .
C20 C 0.0434(3) 0.3915(3) 0.43831(15) 0.0347(11) Uani 1 1 d . . . . .
H20 H 0.040991 0.428008 0.462973 0.042 Uiso 1 1 calc R U . . .
C21 C 0.0641(3) 0.4482(3) 0.37110(15) 0.0303(10) Uani 1 1 d . . . . .
C22 C -0.0652(3) 0.3899(3) 0.40864(14) 0.0296(10) Uani 1 1 d . . . . .
H22 H -0.120544 0.420736 0.421061 0.035 Uiso 1 1 calc R U . . .
C23 C -0.1971(4) 0.2731(3) 0.38925(15) 0.0393(11) Uani 1 1 d . . . . .
H23A H -0.209639 0.221168 0.402934 0.047 Uiso 1 1 calc R U . . .
H23B H -0.249537 0.312218 0.396909 0.047 Uiso 1 1 calc R U . . .
C24 C -0.1220(4) 0.4507(3) 0.33520(15) 0.0319(10) Uani 1 1 d . . . . .
H24A H -0.093188 0.494241 0.318940 0.038 Uiso 1 1 calc R U . . .
H24B H -0.182252 0.473329 0.347624 0.038 Uiso 1 1 calc R U . . .
C25 C -0.2251(4) 0.1859(3) 0.32534(16) 0.0376(11) Uani 1 1 d . . . . .
C26 C -0.2438(3) 0.3269(3) 0.31277(15) 0.0330(11) Uani 1 1 d . . . . .
H26 H -0.308520 0.354941 0.319364 0.040 Uiso 1 1 calc R U . . .
C27 C -0.2643(3) 0.2802(3) 0.26968(15) 0.0308(10) Uani 1 1 d . . . . .
H27 H -0.335625 0.292053 0.254696 0.037 Uiso 1 1 calc R U . . .
C28 C -0.1267(3) 0.3764(3) 0.26664(15) 0.0314(10) Uani 1 1 d . . . . .
C29 C -0.2775(3) 0.1263(3) 0.25318(16) 0.0340(11) Uani 1 1 d . . . . .
H29A H -0.302257 0.080968 0.269373 0.041 Uiso 1 1 calc R U . . .
H29B H -0.335616 0.141571 0.231369 0.041 Uiso 1 1 calc R U . . .
C30 C -0.1693(3) 0.2898(3) 0.20290(14) 0.0333(10) Uani 1 1 d . . . . .
H30A H -0.134109 0.334497 0.189869 0.040 Uiso 1 1 calc R U . . .
H30B H -0.240094 0.283465 0.187045 0.040 Uiso 1 1 calc R U . . .
C31 C -0.1285(3) 0.0311(3) 0.24609(14) 0.0274(10) Uani 1 1 d . . . . .
C32 C -0.1573(3) 0.1335(3) 0.19385(14) 0.0290(10) Uani 1 1 d . . . . .
H32 H -0.216425 0.132313 0.170383 0.035 Uiso 1 1 calc R U . . .
C33 C -0.0641(3) 0.0782(3) 0.18390(14) 0.0283(10) Uani 1 1 d . . . . .
H33 H -0.080789 0.050060 0.156319 0.034 Uiso 1 1 calc R U . . .
C34 C -0.0055(4) 0.2143(3) 0.19110(15) 0.0342(11) Uani 1 1 d . . . . .
C35 C 0.0232(3) -0.0467(2) 0.22378(15) 0.0288(10) Uani 1 1 d . . . . .
H35A H 0.025216 -0.071406 0.195839 0.035 Uiso 1 1 calc R U . . .
H35B H -0.001722 -0.088257 0.242291 0.035 Uiso 1 1 calc R U . . .
C36 C 0.1239(3) 0.1162(3) 0.16738(14) 0.0328(10) Uani 1 1 d . . . . .
H36A H 0.110691 0.075217 0.144946 0.039 Uiso 1 1 calc R U . . .
H36B H 0.150139 0.165428 0.154743 0.039 Uiso 1 1 calc R U . . .
C37 C 0.3518(4) -0.2125(3) 0.46351(15) 0.0384(12) Uani 1 1 d . . . . .
C38 C 0.4167(4) -0.1526(3) 0.44769(16) 0.0472(13) Uani 1 1 d . . . . .
H38 H 0.397767 -0.097384 0.448645 0.057 Uiso 1 1 calc R U . . .
C39 C 0.5068(4) -0.1743(3) 0.43101(16) 0.0469(13) Uani 1 1 d . . . . .
H39 H 0.548756 -0.134098 0.420328 0.056 Uiso 1 1 calc R U . . .
C40 C 0.5370(4) -0.2583(3) 0.42987(14) 0.0355(11) Uani 1 1 d . . . . .
C41 C 0.6335(4) -0.2831(3) 0.41627(15) 0.0434(12) Uani 1 1 d . . . . .
H41 H 0.677902 -0.244273 0.405879 0.052 Uiso 1 1 calc R U . . .
C42 C 0.6625(4) -0.3633(3) 0.41817(14) 0.0387(11) Uani 1 1 d . . . . .
H42 H 0.727501 -0.378766 0.409522 0.046 Uiso 1 1 calc R U . . .
C43 C 0.5968(4) -0.4234(3) 0.43284(14) 0.0337(11) Uani 1 1 d . . . . .
C44 C 0.5014(4) -0.4028(3) 0.44529(14) 0.0369(11) Uani 1 1 d . . . . .
H44 H 0.457115 -0.443339 0.454245 0.044 Uiso 1 1 calc R U . . .
C45 C 0.4689(4) -0.3189(3) 0.44465(14) 0.0335(11) Uani 1 1 d . . . . .
C46 C 0.3759(4) -0.2941(3) 0.46145(15) 0.0389(12) Uani 1 1 d . . . . .
H46 H 0.330826 -0.333235 0.471143 0.047 Uiso 1 1 calc R U . . .
N1 N 0.1309(3) -0.0224(2) 0.24117(11) 0.0269(8) Uani 1 1 d . . . . .
N2 N 0.2042(3) 0.0864(2) 0.19951(11) 0.0288(8) Uani 1 1 d . . . . .
N3 N 0.2833(3) -0.0287(2) 0.28408(11) 0.0269(8) Uani 1 1 d . . . . .
N4 N 0.3555(2) 0.0810(2) 0.24389(11) 0.0238(8) Uani 1 1 d . . . . .
N5 N 0.4033(3) 0.0134(2) 0.34603(11) 0.0280(8) Uani 1 1 d . . . . .
N6 N 0.4807(3) 0.1202(2) 0.30546(11) 0.0276(8) Uani 1 1 d . . . . .
N7 N 0.4348(3) 0.0898(2) 0.40478(11) 0.0297(8) Uani 1 1 d . . . . .
N8 N 0.5168(3) 0.1953(2) 0.36430(11) 0.0267(8) Uani 1 1 d . . . . .
N9 N 0.3740(3) 0.1805(2) 0.45732(12) 0.0341(9) Uani 1 1 d . . . . .
N10 N 0.4264(3) 0.2864(2) 0.40930(11) 0.0274(8) Uani 1 1 d . . . . .
N11 N 0.2392(3) 0.2582(2) 0.47061(13) 0.0376(9) Uani 1 1 d . . . . .
N12 N 0.2967(3) 0.3684(2) 0.42554(11) 0.0319(9) Uani 1 1 d . . . . .
N13 N 0.0588(3) 0.3072(2) 0.45112(13) 0.0394(10) Uani 1 1 d . . . . .
N14 N 0.1162(3) 0.4221(2) 0.40944(12) 0.0317(8) Uani 1 1 d . . . . .
N15 N -0.0899(3) 0.3026(2) 0.40566(12) 0.0350(9) Uani 1 1 d . . . . .
N16 N -0.0414(3) 0.4265(2) 0.36931(12) 0.0330(9) Uani 1 1 d . . . . .
N17 N -0.2122(3) 0.2618(2) 0.34337(12) 0.0339(9) Uani 1 1 d . . . . .
N18 N -0.1602(3) 0.3856(2) 0.30614(12) 0.0322(9) Uani 1 1 d . . . . .
N19 N -0.2538(3) 0.1955(2) 0.28182(12) 0.0327(9) Uani 1 1 d . . . . .
N20 N -0.1805(3) 0.3118(2) 0.24610(13) 0.0337(9) Uani 1 1 d . . . . .
N21 N -0.1886(3) 0.0980(2) 0.23221(12) 0.0315(8) Uani 1 1 d . . . . .
N22 N -0.1094(3) 0.2147(2) 0.19864(12) 0.0331(9) Uani 1 1 d . . . . .
N23 N -0.0526(3) 0.0206(2) 0.21950(11) 0.0292(8) Uani 1 1 d . . . . .
N24 N 0.0231(3) 0.1355(2) 0.18340(12) 0.0330(9) Uani 1 1 d . . . . .

loop_
_atom_site_aniso_label
_atom_site_aniso_U_11
_atom_site_aniso_U_22
_atom_site_aniso_U_33
_atom_site_aniso_U_23
_atom_site_aniso_U_13
_atom_site_aniso_U_12
Sr1 0.0352(3) 0.0379(3) 0.0471(3) 0.0082(2) 0.0066(2) 0.0010(2)
O1 0.0323(17) 0.0420(19) 0.0374(19) 0.0108(15) 0.0104(15) -0.0030(14)
O2 0.0375(18) 0.0396(18) 0.0367(18) 0.0044(15) 0.0088(14) -0.0121(15)
O3 0.049(2) 0.048(2) 0.076(3) 0.023(2) 0.0169(19) -0.0046(17)
O4 0.058(2) 0.035(2) 0.077(3) 0.0153(19) 0.020(2) 0.0081(16)
O5 0.086(3) 0.0272(18) 0.043(2) 0.0076(16) 0.0146(19) 0.0017(17)
O6 0.0355(18) 0.045(2) 0.042(2) 0.0181(17) 0.0120(15) 0.0044(15)
O7 0.0375(18) 0.0320(18) 0.050(2) 0.0103(16) 0.0022(15) -0.0090(14)
O8 0.058(2) 0.0274(17) 0.0367(19) 0.0057(15) 0.0059(16) -0.0046(15)
O9 0.045(2) 0.059(2) 0.041(2) 0.0254(18) 0.0117(16) 0.0183(17)
O10 0.0387(18) 0.0433(19) 0.0366(19) 0.0059(16) 0.0086(15) -0.0065(15)
O11 0.0420(19) 0.0441(19) 0.046(2) 0.0022(16) 0.0121(16) -0.0156(16)
O12 0.046(2) 0.037(2) 0.079(3) 0.0032(19) 0.0191(19) -0.0171(16)
O13 0.061(2) 0.063(2) 0.048(2) 0.0065(19) 0.0039(18) 0.0315(19)
O14 0.053(2) 0.053(2) 0.112(4) -0.013(2) 0.028(2) -0.0031(19)
O15 0.061(2) 0.083(3) 0.034(2) -0.0033(19) 0.0039(18) 0.013(2)
O16 0.075(3) 0.043(2) 0.065(3) 0.0047(19) 0.025(2) 0.0049(19)
O17 0.063(2) 0.042(2) 0.048(2) -0.0068(17) 0.0182(18) 0.0163(17)
O18 0.065(3) 0.074(3) 0.070(3) -0.007(2) -0.026(2) 0.023(2)
O1W 0.123(4) 0.058(3) 0.097(4) 0.023(3) 0.040(3) 0.041(3)
O2W 0.081(3) 0.040(2) 0.056(2) -0.0012(18) 0.002(2) 0.0062(19)
O3W 0.086(3) 0.099(4) 0.094(4) 0.037(3) 0.003(3) -0.032(3)
O4W 0.158(5) 0.055(3) 0.088(3) 0.011(3) 0.050(3) 0.039(3)
O5W 0.051(2) 0.086(3) 0.054(2) 0.013(2) 0.0031(19) -0.007(2)
S1 0.0416(7) 0.0408(7) 0.0411(7) -0.0002(6) 0.0031(6) 0.0088(6)
S2 0.0445(7) 0.0398(7) 0.0348(7) -0.0037(6) 0.0017(6) 0.0138(6)
C1 0.032(2) 0.016(2) 0.036(3) -0.0023(19) 0.009(2) -0.0002(17)
C2 0.027(2) 0.029(2) 0.023(2) -0.0044(19) 0.0063(18) -0.0018(18)
C3 0.028(2) 0.029(2) 0.023(2) -0.0076(18) 0.0074(18) 0.0019(18)
C4 0.024(2) 0.036(3) 0.027(2) -0.003(2) 0.0125(19) -0.0069(19)
C5 0.034(2) 0.020(2) 0.035(3) 0.003(2) -0.001(2) -0.0024(18)
C6 0.017(2) 0.036(2) 0.031(2) -0.001(2) 0.0091(18) -0.0024(18)
C7 0.028(2) 0.021(2) 0.032(3) 0.0054(19) -0.002(2) 0.0023(18)
C8 0.018(2) 0.027(2) 0.034(2) 0.0040(19) -0.0013(18) 0.0030(17)
C9 0.021(2) 0.027(2) 0.032(2) 0.0031(19) -0.0019(18) -0.0008(17)
C10 0.022(2) 0.030(3) 0.036(3) 0.002(2) 0.0076(19) -0.0042(18)
C11 0.036(3) 0.033(2) 0.026(2) 0.007(2) 0.0019(19) 0.002(2)
C12 0.026(2) 0.027(2) 0.037(3) -0.001(2) 0.0016(19) -0.0049(18)
C13 0.039(3) 0.043(3) 0.030(3) 0.013(2) 0.009(2) 0.004(2)
C14 0.024(2) 0.034(2) 0.023(2) 0.0030(19) -0.0005(17) 0.0026(18)
C15 0.028(2) 0.029(2) 0.026(2) 0.000(2) -0.0006(19) -0.0036(19)
C16 0.040(3) 0.036(3) 0.021(2) -0.001(2) -0.001(2) 0.006(2)
C17 0.046(3) 0.061(3) 0.037(3) 0.016(3) 0.019(2) 0.008(3)
C18 0.030(2) 0.029(2) 0.042(3) 0.000(2) 0.002(2) -0.0020(19)
C19 0.041(3) 0.037(3) 0.042(3) 0.010(2) 0.025(2) 0.010(2)
C20 0.036(3) 0.033(3) 0.037(3) -0.002(2) 0.012(2) 0.001(2)
C21 0.028(2) 0.029(2) 0.035(3) -0.007(2) 0.007(2) 0.0026(19)
C22 0.027(2) 0.032(2) 0.032(2) 0.003(2) 0.0108(19) 0.0072(18)
C23 0.042(3) 0.036(3) 0.044(3) 0.005(2) 0.021(2) -0.006(2)
C24 0.036(2) 0.023(2) 0.037(3) 0.005(2) 0.004(2) 0.0045(19)
C25 0.032(3) 0.038(3) 0.046(3) 0.003(2) 0.014(2) -0.002(2)
C26 0.024(2) 0.033(2) 0.043(3) 0.006(2) 0.007(2) 0.0027(19)
C27 0.022(2) 0.028(2) 0.043(3) 0.006(2) 0.0038(19) 0.0041(18)
C28 0.027(2) 0.024(2) 0.042(3) 0.009(2) -0.001(2) 0.0022(19)
C29 0.020(2) 0.032(2) 0.050(3) 0.002(2) 0.004(2) -0.0053(18)
C30 0.033(2) 0.034(3) 0.033(3) 0.008(2) 0.003(2) -0.002(2)
C31 0.018(2) 0.029(2) 0.033(3) 0.000(2) -0.0037(19) -0.0031(18)
C32 0.028(2) 0.029(2) 0.028(2) 0.0019(19) -0.0055(18) -0.0083(18)
C33 0.026(2) 0.030(2) 0.029(2) 0.0007(19) 0.0020(18) -0.0079(18)
C34 0.033(3) 0.036(3) 0.033(3) 0.004(2) 0.003(2) -0.008(2)
C35 0.027(2) 0.023(2) 0.037(3) -0.0018(19) 0.0072(19) -0.0053(17)
C36 0.032(2) 0.042(3) 0.025(2) 0.008(2) 0.0056(19) -0.006(2)
C37 0.039(3) 0.042(3) 0.031(3) -0.003(2) -0.007(2) 0.010(2)
C38 0.061(3) 0.036(3) 0.043(3) 0.006(2) 0.002(3) 0.010(3)
C39 0.057(3) 0.045(3) 0.038(3) 0.004(2) 0.004(3) -0.001(3)
C40 0.044(3) 0.039(3) 0.022(2) -0.003(2) 0.002(2) 0.000(2)
C41 0.047(3) 0.048(3) 0.036(3) -0.004(2) 0.010(2) -0.003(2)
C42 0.040(3) 0.046(3) 0.029(3) -0.004(2) 0.004(2) 0.004(2)
C43 0.037(3) 0.044(3) 0.019(2) -0.013(2) -0.0017(19) 0.010(2)
C44 0.039(3) 0.041(3) 0.030(3) -0.007(2) 0.000(2) 0.001(2)
C45 0.035(3) 0.036(3) 0.028(2) -0.005(2) -0.004(2) 0.005(2)
C46 0.038(3) 0.037(3) 0.040(3) -0.003(2) -0.002(2) 0.003(2)
N1 0.0226(18) 0.031(2) 0.028(2) 0.0015(16) 0.0059(15) -0.0047(15)
N2 0.0233(18) 0.034(2) 0.029(2) 0.0035(16) 0.0022(15) -0.0082(15)
N3 0.0253(19) 0.0288(19) 0.027(2) 0.0011(16) 0.0061(15) -0.0029(15)
N4 0.0224(17) 0.0233(18) 0.0251(19) -0.0009(15) 0.0012(15) -0.0033(14)
N5 0.0258(19) 0.029(2) 0.030(2) -0.0020(16) 0.0065(16) -0.0084(15)
N6 0.0271(18) 0.0255(19) 0.029(2) 0.0020(16) 0.0002(15) -0.0018(15)
N7 0.0279(19) 0.034(2) 0.027(2) 0.0014(17) 0.0025(16) -0.0028(16)
N8 0.0304(19) 0.0247(19) 0.025(2) 0.0011(15) 0.0053(15) -0.0023(15)
N9 0.036(2) 0.031(2) 0.035(2) 0.0040(17) 0.0034(17) 0.0000(17)
N10 0.0246(18) 0.032(2) 0.026(2) 0.0009(16) 0.0040(15) 0.0003(15)
N11 0.031(2) 0.039(2) 0.046(2) 0.0138(19) 0.0185(18) 0.0072(17)
N12 0.033(2) 0.033(2) 0.031(2) 0.0064(17) 0.0089(17) 0.0087(16)
N13 0.035(2) 0.039(2) 0.044(2) 0.0121(19) 0.0051(19) 0.0023(18)
N14 0.0274(19) 0.036(2) 0.033(2) 0.0081(17) 0.0071(16) 0.0042(16)
N15 0.034(2) 0.036(2) 0.036(2) 0.0039(18) 0.0058(17) 0.0004(17)
N16 0.031(2) 0.035(2) 0.032(2) 0.0090(17) 0.0043(17) -0.0040(16)
N17 0.044(2) 0.025(2) 0.034(2) 0.0023(17) 0.0083(18) -0.0031(17)
N18 0.032(2) 0.028(2) 0.036(2) 0.0054(17) 0.0022(17) -0.0067(16)
N19 0.037(2) 0.026(2) 0.036(2) 0.0057(17) 0.0084(17) -0.0048(16)
N20 0.030(2) 0.030(2) 0.043(2) 0.0050(18) 0.0092(17) -0.0042(16)
N21 0.0261(19) 0.032(2) 0.038(2) 0.0093(17) 0.0097(16) 0.0001(16)
N22 0.035(2) 0.027(2) 0.038(2) 0.0004(17) 0.0100(17) -0.0062(16)
N23 0.0294(19) 0.031(2) 0.028(2) 0.0061(16) 0.0070(16) -0.0018(16)
N24 0.0247(19) 0.030(2) 0.045(2) 0.0014(18) 0.0058(17) -0.0074(16)

loop_
_atom_type_symbol
_atom_type_description
_atom_type_scat_dispersion_real
_atom_type_scat_dispersion_imag
_atom_type_scat_source
C C 0.0033 0.0016 'International Tables Vol C Tables 4.2.6.8 and 6.1.1.4'
H H 0.0000 0.0000 'International Tables Vol C Tables 4.2.6.8 and 6.1.1.4'
N N 0.0061 0.0033 'International Tables Vol C Tables 4.2.6.8 and 6.1.1.4'
O O 0.0106 0.0060 'International Tables Vol C Tables 4.2.6.8 and 6.1.1.4'
S S 0.1246 0.1234 'International Tables Vol C Tables 4.2.6.8 and 6.1.1.4'
Sr Sr -1.5307 3.2498 'International Tables Vol C Tables 4.2.6.8 and 6.1.1.4'

loop_
_geom_angle_atom_site_label_1
_geom_angle_atom_site_label_2
_geom_angle_atom_site_label_3
_geom_angle
_geom_angle_site_symmetry_1
_geom_angle_site_symmetry_3
_geom_angle_publ_flag
O2 Sr1 O1W 82.74(14) . . ?
O2 Sr1 O13 75.69(11) . . ?
O1W Sr1 O13 132.89(15) . . ?
O2 Sr1 O5W 147.52(11) . . ?
O1W Sr1 O5W 79.38(16) . . ?
O13 Sr1 O5W 135.39(13) . . ?
O2 Sr1 O2W 88.39(12) . . ?
O1W Sr1 O2W 141.49(14) . . ?
O13 Sr1 O2W 79.70(11) . . ?
O5W Sr1 O2W 88.97(13) . . ?
O2 Sr1 O4W 106.75(15) . . ?
O1W Sr1 O4W 72.84(15) . . ?
O13 Sr1 O4W 74.14(14) . . ?
O5W Sr1 O4W 93.59(17) . . ?
O2W Sr1 O4W 145.06(13) . . ?
O2 Sr1 O1 80.85(9) . . ?
O1W Sr1 O1 74.26(13) . . ?
O13 Sr1 O1 139.79(10) . . ?
O5W Sr1 O1 68.32(11) . . ?
O2W Sr1 O1 67.33(11) . . ?
O4W Sr1 O1 144.85(12) . . ?
O2 Sr1 O3W 143.48(12) . . ?
O1W Sr1 O3W 128.33(16) . . ?
O13 Sr1 O3W 68.79(14) . . ?
O5W Sr1 O3W 66.64(13) . . ?
O2W Sr1 O3W 77.40(15) . . ?
O4W Sr1 O3W 71.81(17) . . ?
O1 Sr1 O3W 122.12(13) . . ?
C1 O1 Sr1 146.3(3) . . ?
C7 O2 Sr1 157.3(3) . . ?
S1 O13 Sr1 141.3(2) . . ?
O15 S1 O14 114.1(3) . . ?
O15 S1 O13 111.4(2) . . ?
O14 S1 O13 112.7(2) . . ?
O15 S1 C37 104.9(2) . . ?
O14 S1 C37 107.3(2) . . ?
O13 S1 C37 105.8(2) . . ?
O16 S2 O17 114.2(2) . . ?
O16 S2 O18 114.2(3) . . ?
O17 S2 O18 110.7(2) . . ?
O16 S2 C43 107.9(2) . . ?
O17 S2 C43 106.0(2) . . ?
O18 S2 C43 102.8(2) . . ?
O1 C1 N1 126.0(4) . . ?
O1 C1 N3 125.4(4) . . ?
N1 C1 N3 108.6(4) . . ?
N1 C2 N2 114.7(3) . . ?
N1 C2 C3 103.5(3) . . ?
N2 C2 C3 103.2(3) . . ?
N1 C2 H2 111.6 . . ?
N2 C2 H2 111.6 . . ?
C3 C2 H2 111.6 . . ?
N3 C3 N4 114.5(3) . . ?
N3 C3 C2 102.9(3) . . ?
N4 C3 C2 103.5(3) . . ?
N3 C3 H3 111.7 . . ?
N4 C3 H3 111.7 . . ?
C2 C3 H3 111.7 . . ?
O7 C4 N4 127.1(4) . . ?
O7 C4 N2 124.0(4) . . ?
N4 C4 N2 108.9(4) . . ?
N3 C5 N5 112.8(3) . . ?
N3 C5 H5A 109.0 . . ?
N5 C5 H5A 109.0 . . ?
N3 C5 H5B 109.0 . . ?
N5 C5 H5B 109.0 . . ?
H5A C5 H5B 107.8 . . ?
N6 C6 N4 114.4(3) . . ?
N6 C6 H6A 108.7 . . ?
N4 C6 H6A 108.7 . . ?
N6 C6 H6B 108.7 . . ?
N4 C6 H6B 108.7 . . ?
H6A C6 H6B 107.6 . . ?
O2 C7 N5 125.3(4) . . ?
O2 C7 N7 125.4(4) . . ?
N5 C7 N7 109.2(4) . . ?
N5 C8 N6 113.6(3) . . ?
N5 C8 C9 103.3(3) . . ?
N6 C8 C9 103.2(3) . . ?
N5 C8 H8 112.0 . . ?
N6 C8 H8 112.0 . . ?
C9 C8 H8 112.0 . . ?
N8 C9 N7 115.2(3) . . ?
N8 C9 C8 103.3(3) . . ?
N7 C9 C8 103.3(3) . . ?
N8 C9 H9 111.5 . . ?
N7 C9 H9 111.5 . . ?
C8 C9 H9 111.5 . . ?
O8 C10 N8 125.8(4) . . ?
O8 C10 N6 126.1(4) . . ?
N8 C10 N6 108.1(4) . . ?
N9 C11 N7 113.9(3) . . ?
N9 C11 H11A 108.8 . . ?
N7 C11 H11A 108.8 . . ?
N9 C11 H11B 108.8 . . ?
N7 C11 H11B 108.8 . . ?
H11A C11 H11B 107.7 . . ?
N8 C12 N10 113.4(3) . . ?
N8 C12 H12A 108.9 . . ?
N10 C12 H12A 108.9 . . ?
N8 C12 H12B 108.9 . . ?
N10 C12 H12B 108.9 . . ?
H12A C12 H12B 107.7 . . ?
O3 C13 N11 126.1(4) . . ?
O3 C13 N9 125.7(4) . . ?
N11 C13 N9 108.1(4) . . ?
N10 C14 N9 115.2(3) . . ?
N10 C14 C16 103.6(3) . . ?
N9 C14 C16 102.6(3) . . ?
N10 C14 H14 111.6 . . ?
N9 C14 H14 111.6 . . ?
C16 C14 H14 111.6 . . ?
O9 C15 N12 126.0(4) . . ?
O9 C15 N10 125.5(4) . . ?
N12 C15 N10 108.5(4) . . ?
N11 C16 N12 116.2(4) . . ?
N11 C16 C14 103.0(3) . . ?
N12 C16 C14 102.9(3) . . ?
N11 C16 H16 111.4 . . ?
N12 C16 H16 111.4 . . ?
C14 C16 H16 111.4 . . ?
N13 C17 N11 113.6(4) . . ?
N13 C17 H17A 108.8 . . ?
N11 C17 H17A 108.8 . . ?
N13 C17 H17B 108.8 . . ?
N11 C17 H17B 108.8 . . ?
H17A C17 H17B 107.7 . . ?
N12 C18 N14 114.2(3) . . ?
N12 C18 H18A 108.7 . . ?
N14 C18 H18A 108.7 . . ?
N12 C18 H18B 108.7 . . ?
N14 C18 H18B 108.7 . . ?
H18A C18 H18B 107.6 . . ?
O4 C19 N15 126.0(5) . . ?
O4 C19 N13 125.7(5) . . ?
N15 C19 N13 108.3(4) . . ?
N13 C20 N14 115.3(4) . . ?
N13 C20 C22 103.2(3) . . ?
N14 C20 C22 102.0(3) . . ?
N13 C20 H20 111.9 . . ?
N14 C20 H20 111.9 . . ?
C22 C20 H20 111.9 . . ?
O10 C21 N14 126.0(4) . . ?
O10 C21 N16 125.8(4) . . ?
N14 C21 N16 108.1(4) . . ?
N16 C22 N15 114.5(4) . . ?
N16 C22 C20 104.2(3) . . ?
N15 C22 C20 102.8(3) . . ?
N16 C22 H22 111.6 . . ?
N15 C22 H22 111.6 . . ?
C20 C22 H22 111.6 . . ?
N17 C23 N15 113.1(4) . . ?
N17 C23 H23A 109.0 . . ?
N15 C23 H23A 109.0 . . ?
N17 C23 H23B 109.0 . . ?
N15 C23 H23B 109.0 . . ?
H23A C23 H23B 107.8 . . ?
N16 C24 N18 114.8(3) . . ?
N16 C24 H24A 108.6 . . ?
N18 C24 H24A 108.6 . . ?
N16 C24 H24B 108.6 . . ?
N18 C24 H24B 108.6 . . ?
H24A C24 H24B 107.5 . . ?
O5 C25 N17 126.2(5) . . ?
O5 C25 N19 125.4(4) . . ?
N17 C25 N19 108.3(4) . . ?
N17 C26 N18 115.5(3) . . ?
N17 C26 C27 102.9(3) . . ?
N18 C26 C27 103.8(4) . . ?
N17 C26 H26 111.3 . . ?
N18 C26 H26 111.3 . . ?
C27 C26 H26 111.3 . . ?
N19 C27 N20 115.3(3) . . ?
N19 C27 C26 103.8(4) . . ?
N20 C27 C26 102.8(3) . . ?
N19 C27 H27 111.4 . . ?
N20 C27 H27 111.4 . . ?
C26 C27 H27 111.4 . . ?
O11 C28 N20 125.5(4) . . ?
O11 C28 N18 125.8(4) . . ?
N20 C28 N18 108.7(4) . . ?
N21 C29 N19 114.9(3) . . ?
N21 C29 H29A 108.5 . . ?
N19 C29 H29A 108.5 . . ?
N21 C29 H29B 108.5 . . ?
N19 C29 H29B 108.5 . . ?
H29A C29 H29B 107.5 . . ?
N20 C30 N22 114.5(4) . . ?
N20 C30 H30A 108.6 . . ?
N22 C30 H30A 108.6 . . ?
N20 C30 H30B 108.6 . . ?
N22 C30 H30B 108.6 . . ?
H30A C30 H30B 107.6 . . ?
O6 C31 N23 126.6(4) . . ?
O6 C31 N21 125.3(4) . . ?
N23 C31 N21 108.0(4) . . ?
N21 C32 N22 115.7(4) . . ?
N21 C32 C33 103.6(3) . . ?
N22 C32 C33 103.5(3) . . ?
N21 C32 H32 111.2 . . ?
N22 C32 H32 111.2 . . ?
C33 C32 H32 111.2 . . ?
N24 C33 N23 115.0(3) . . ?
N24 C33 C32 103.2(3) . . ?
N23 C33 C32 102.9(3) . . ?
N24 C33 H33 111.7 . . ?
N23 C33 H33 111.7 . . ?
C32 C33 H33 111.7 . . ?
O12 C34 N22 125.9(4) . . ?
O12 C34 N24 125.5(4) . . ?
N22 C34 N24 108.6(4) . . ?
N23 C35 N1 113.8(3) . . ?
N23 C35 H35A 108.8 . . ?
N1 C35 H35A 108.8 . . ?
N23 C35 H35B 108.8 . . ?
N1 C35 H35B 108.8 . . ?
H35A C35 H35B 107.7 . . ?
N2 C36 N24 113.6(4) . . ?
N2 C36 H36A 108.9 . . ?
N24 C36 H36A 108.9 . . ?
N2 C36 H36B 108.9 . . ?
N24 C36 H36B 108.9 . . ?
H36A C36 H36B 107.7 . . ?
C46 C37 C38 120.9(5) . . ?
C46 C37 S1 120.7(4) . . ?
C38 C37 S1 118.1(4) . . ?
C39 C38 C37 120.8(5) . . ?
C39 C38 H38 119.6 . . ?
C37 C38 H38 119.6 . . ?
C38 C39 C40 120.0(5) . . ?
C38 C39 H39 120.0 . . ?
C40 C39 H39 120.0 . . ?
C41 C40 C39 122.1(5) . . ?
C41 C40 C45 118.9(4) . . ?
C39 C40 C45 118.9(4) . . ?
C42 C41 C40 120.3(5) . . ?
C42 C41 H41 119.9 . . ?
C40 C41 H41 119.9 . . ?
C41 C42 C43 121.4(5) . . ?
C41 C42 H42 119.3 . . ?
C43 C42 H42 119.3 . . ?
C44 C43 C42 120.6(4) . . ?
C44 C43 S2 121.2(4) . . ?
C42 C43 S2 118.1(3) . . ?
C43 C44 C45 119.8(5) . . ?
C43 C44 H44 120.1 . . ?
C45 C44 H44 120.1 . . ?
C46 C45 C44 121.4(4) . . ?
C46 C45 C40 119.4(4) . . ?
C44 C45 C40 119.0(4) . . ?
C37 C46 C45 119.9(5) . . ?
C37 C46 H46 120.0 . . ?
C45 C46 H46 120.0 . . ?
C1 N1 C2 112.1(3) . . ?
C1 N1 C35 123.3(4) . . ?
C2 N1 C35 121.9(3) . . ?
C4 N2 C36 124.8(4) . . ?
C4 N2 C2 111.4(3) . . ?
C36 N2 C2 123.1(3) . . ?
C1 N3 C3 112.7(3) . . ?
C1 N3 C5 124.1(4) . . ?
C3 N3 C5 121.9(3) . . ?
C4 N4 C6 122.3(3) . . ?
C4 N4 C3 112.6(3) . . ?
C6 N4 C3 122.3(3) . . ?
C7 N5 C5 122.2(3) . . ?
C7 N5 C8 112.2(3) . . ?
C5 N5 C8 124.9(3) . . ?
C10 N6 C6 122.0(4) . . ?
C10 N6 C8 112.4(3) . . ?
C6 N6 C8 125.3(3) . . ?
C7 N7 C11 121.8(4) . . ?
C7 N7 C9 112.0(4) . . ?
C11 N7 C9 124.6(3) . . ?
C10 N8 C9 113.0(3) . . ?
C10 N8 C12 122.1(3) . . ?
C9 N8 C12 124.6(3) . . ?
C13 N9 C11 123.7(4) . . ?
C13 N9 C14 113.0(4) . . ?
C11 N9 C14 123.3(4) . . ?
C15 N10 C14 111.8(3) . . ?
C15 N10 C12 120.7(3) . . ?
C14 N10 C12 121.4(3) . . ?
C13 N11 C16 113.2(4) . . ?
C13 N11 C17 122.5(4) . . ?
C16 N11 C17 123.8(4) . . ?
C15 N12 C18 122.9(4) . . ?
C15 N12 C16 112.1(3) . . ?
C18 N12 C16 123.2(4) . . ?
C19 N13 C17 122.3(4) . . ?
C19 N13 C20 112.7(4) . . ?
C17 N13 C20 124.4(4) . . ?
C21 N14 C18 123.5(4) . . ?
C21 N14 C20 112.7(3) . . ?
C18 N14 C20 122.5(4) . . ?
C19 N15 C22 112.6(4) . . ?
C19 N15 C23 122.2(4) . . ?
C22 N15 C23 121.6(4) . . ?
C21 N16 C24 123.4(4) . . ?
C21 N16 C22 112.3(4) . . ?
C24 N16 C22 123.5(4) . . ?
C25 N17 C23 121.8(4) . . ?
C25 N17 C26 112.2(4) . . ?
C23 N17 C26 124.1(4) . . ?
C28 N18 C24 122.6(4) . . ?
C28 N18 C26 111.8(4) . . ?
C24 N18 C26 125.4(4) . . ?
C25 N19 C27 112.2(4) . . ?
C25 N19 C29 122.4(4) . . ?
C27 N19 C29 125.2(4) . . ?
C28 N20 C30 122.6(4) . . ?
C28 N20 C27 112.2(4) . . ?
C30 N20 C27 124.1(4) . . ?
C31 N21 C32 112.8(4) . . ?
C31 N21 C29 122.6(4) . . ?
C32 N21 C29 124.5(3) . . ?
C34 N22 C30 123.0(4) . . ?
C34 N22 C32 111.9(4) . . ?
C30 N22 C32 124.1(3) . . ?
C31 N23 C35 123.1(4) . . ?
C31 N23 C33 112.6(3) . . ?
C35 N23 C33 124.0(4) . . ?
C34 N24 C33 112.7(3) . . ?
C34 N24 C36 121.7(4) . . ?
C33 N24 C36 124.4(4) . . ?

loop_
_geom_bond_atom_site_label_1
_geom_bond_atom_site_label_2
_geom_bond_distance
_geom_bond_site_symmetry_2
_geom_bond_publ_flag
Sr1 O2 2.542(3) . ?
Sr1 O1W 2.573(4) . ?
Sr1 O13 2.584(3) . ?
Sr1 O5W 2.598(4) . ?
Sr1 O2W 2.609(4) . ?
Sr1 O4W 2.613(5) . ?
Sr1 O1 2.694(3) . ?
Sr1 O3W 2.723(4) . ?
O1 C1 1.237(5) . ?
O2 C7 1.224(5) . ?
O3 C13 1.221(5) . ?
O4 C19 1.222(5) . ?
O5 C25 1.223(5) . ?
O6 C31 1.217(5) . ?
O7 C4 1.233(5) . ?
O8 C10 1.222(5) . ?
O9 C15 1.207(5) . ?
O10 C21 1.216(5) . ?
O11 C28 1.223(5) . ?
O12 C34 1.220(5) . ?
O13 S1 1.454(4) . ?
O14 S1 1.439(4) . ?
O15 S1 1.439(4) . ?
O16 S2 1.435(4) . ?
O17 S2 1.440(4) . ?
O18 S2 1.464(4) . ?
S1 C37 1.779(5) . ?
S2 C43 1.774(5) . ?
C1 N1 1.354(6) . ?
C1 N3 1.360(5) . ?
C2 N1 1.448(5) . ?
C2 N2 1.463(5) . ?
C2 C3 1.543(6) . ?
C2 H2 0.9800 . ?
C3 N3 1.441(5) . ?
C3 N4 1.447(5) . ?
C3 H3 0.9800 . ?
C4 N4 1.352(5) . ?
C4 N2 1.373(5) . ?
C5 N3 1.442(5) . ?
C5 N5 1.450(5) . ?
C5 H5A 0.9700 . ?
C5 H5B 0.9700 . ?
C6 N6 1.439(5) . ?
C6 N4 1.443(5) . ?
C6 H6A 0.9700 . ?
C6 H6B 0.9700 . ?
C7 N5 1.358(6) . ?
C7 N7 1.365(5) . ?
C8 N5 1.452(5) . ?
C8 N6 1.453(5) . ?
C8 C9 1.551(6) . ?
C8 H8 0.9800 . ?
C9 N8 1.442(5) . ?
C9 N7 1.453(5) . ?
C9 H9 0.9800 . ?
C10 N8 1.367(6) . ?
C10 N6 1.370(5) . ?
C11 N9 1.435(6) . ?
C11 N7 1.443(5) . ?
C11 H11A 0.9700 . ?
C11 H11B 0.9700 . ?
C12 N8 1.446(5) . ?
C12 N10 1.461(5) . ?
C12 H12A 0.9700 . ?
C12 H12B 0.9700 . ?
C13 N11 1.355(6) . ?
C13 N9 1.362(6) . ?
C14 N10 1.436(5) . ?
C14 N9 1.450(5) . ?
C14 C16 1.557(6) . ?
C14 H14 0.9800 . ?
C15 N12 1.367(5) . ?
C15 N10 1.367(5) . ?
C16 N11 1.442(6) . ?
C16 N12 1.445(5) . ?
C16 H16 0.9800 . ?
C17 N13 1.431(6) . ?
C17 N11 1.454(6) . ?
C17 H17A 0.9700 . ?
C17 H17B 0.9700 . ?
C18 N12 1.438(5) . ?
C18 N14 1.456(5) . ?
C18 H18A 0.9700 . ?
C18 H18B 0.9700 . ?
C19 N15 1.354(6) . ?
C19 N13 1.371(6) . ?
C20 N13 1.436(6) . ?
C20 N14 1.459(6) . ?
C20 C22 1.555(6) . ?
C20 H20 0.9800 . ?
C21 N14 1.365(6) . ?
C21 N16 1.371(6) . ?
C22 N16 1.439(5) . ?
C22 N15 1.452(5) . ?
C22 H22 0.9800 . ?
C23 N17 1.443(6) . ?
C23 N15 1.464(6) . ?
C23 H23A 0.9700 . ?
C23 H23B 0.9700 . ?
C24 N16 1.435(6) . ?
C24 N18 1.442(6) . ?
C24 H24A 0.9700 . ?
C24 H24B 0.9700 . ?
C25 N17 1.358(6) . ?
C25 N19 1.380(6) . ?
C26 N17 1.452(6) . ?
C26 N18 1.456(5) . ?
C26 C27 1.547(6) . ?
C26 H26 0.9800 . ?
C27 N19 1.430(5) . ?
C27 N20 1.459(6) . ?
C27 H27 0.9800 . ?
C28 N20 1.367(6) . ?
C28 N18 1.371(6) . ?
C29 N21 1.446(6) . ?
C29 N19 1.449(6) . ?
C29 H29A 0.9700 . ?
C29 H29B 0.9700 . ?
C30 N20 1.430(6) . ?
C30 N22 1.450(6) . ?
C30 H30A 0.9700 . ?
C30 H30B 0.9700 . ?
C31 N23 1.360(5) . ?
C31 N21 1.365(5) . ?
C32 N21 1.437(5) . ?
C32 N22 1.453(5) . ?
C32 C33 1.542(6) . ?
C32 H32 0.9800 . ?
C33 N24 1.442(5) . ?
C33 N23 1.454(5) . ?
C33 H33 0.9800 . ?
C34 N22 1.360(6) . ?
C34 N24 1.361(6) . ?
C35 N23 1.446(5) . ?
C35 N1 1.453(5) . ?
C35 H35A 0.9700 . ?
C35 H35B 0.9700 . ?
C36 N2 1.421(5) . ?
C36 N24 1.459(5) . ?
C36 H36A 0.9700 . ?
C36 H36B 0.9700 . ?
C37 C46 1.365(6) . ?
C37 C38 1.404(7) . ?
C38 C39 1.357(7) . ?
C38 H38 0.9300 . ?
C39 C40 1.419(7) . ?
C39 H39 0.9300 . ?
C40 C41 1.399(7) . ?
C40 C45 1.423(7) . ?
C41 C42 1.355(7) . ?
C41 H41 0.9300 . ?
C42 C43 1.396(7) . ?
C42 H42 0.9300 . ?
C43 C44 1.355(6) . ?
C44 C45 1.423(6) . ?
C44 H44 0.9300 . ?
C45 C46 1.406(7) . ?
C46 H46 0.9300 . ?

loop_
_geom_torsion_atom_site_label_1
_geom_torsion_atom_site_label_2
_geom_torsion_atom_site_label_3
_geom_torsion_atom_site_label_4
_geom_torsion
_geom_torsion_site_symmetry_1
_geom_torsion_site_symmetry_2
_geom_torsion_site_symmetry_3
_geom_torsion_site_symmetry_4
_geom_torsion_publ_flag
Sr1 O13 S1 O15 178.5(3) . . . . ?
Sr1 O13 S1 O14 -51.9(4) . . . . ?
Sr1 O13 S1 C37 65.0(4) . . . . ?
Sr1 O1 C1 N1 -136.4(4) . . . . ?
Sr1 O1 C1 N3 45.3(7) . . . . ?
N1 C2 C3 N3 1.0(4) . . . . ?
N2 C2 C3 N3 120.9(3) . . . . ?
N1 C2 C3 N4 -118.5(3) . . . . ?
N2 C2 C3 N4 1.4(4) . . . . ?
Sr1 O2 C7 N5 -35.5(10) . . . . ?
Sr1 O2 C7 N7 147.7(6) . . . . ?
N5 C8 C9 N8 -120.7(3) . . . . ?
N6 C8 C9 N8 -2.1(4) . . . . ?
N5 C8 C9 N7 -0.4(4) . . . . ?
N6 C8 C9 N7 118.2(3) . . . . ?
N10 C14 C16 N11 117.5(3) . . . . ?
N9 C14 C16 N11 -2.7(4) . . . . ?
N10 C14 C16 N12 -3.7(4) . . . . ?
N9 C14 C16 N12 -123.9(3) . . . . ?
N13 C20 C22 N16 -125.3(4) . . . . ?
N14 C20 C22 N16 -5.4(4) . . . . ?
N13 C20 C22 N15 -5.5(4) . . . . ?
N14 C20 C22 N15 114.3(4) . . . . ?
N17 C26 C27 N19 6.2(4) . . . . ?
N18 C26 C27 N19 127.0(3) . . . . ?
N17 C26 C27 N20 -114.2(3) . . . . ?
N18 C26 C27 N20 6.6(4) . . . . ?
N21 C32 C33 N24 -122.3(3) . . . . ?
N22 C32 C33 N24 -1.2(4) . . . . ?
N21 C32 C33 N23 -2.3(4) . . . . ?
N22 C32 C33 N23 118.7(3) . . . . ?
O15 S1 C37 C46 94.4(4) . . . . ?
O14 S1 C37 C46 -27.3(5) . . . . ?
O13 S1 C37 C46 -147.8(4) . . . . ?
O15 S1 C37 C38 -80.0(4) . . . . ?
O14 S1 C37 C38 158.3(4) . . . . ?
O13 S1 C37 C38 37.8(4) . . . . ?
C46 C37 C38 C39 -1.8(7) . . . . ?
S1 C37 C38 C39 172.5(4) . . . . ?
C37 C38 C39 C40 -0.7(8) . . . . ?
C38 C39 C40 C41 -174.6(5) . . . . ?
C38 C39 C40 C45 2.8(7) . . . . ?
C39 C40 C41 C42 175.9(5) . . . . ?
C45 C40 C41 C42 -1.6(7) . . . . ?
C40 C41 C42 C43 1.2(7) . . . . ?
C41 C42 C43 C44 0.5(7) . . . . ?
C41 C42 C43 S2 -175.5(4) . . . . ?
O16 S2 C43 C44 2.3(4) . . . . ?
O17 S2 C43 C44 125.1(4) . . . . ?
O18 S2 C43 C44 -118.7(4) . . . . ?
O16 S2 C43 C42 178.3(3) . . . . ?
O17 S2 C43 C42 -58.9(4) . . . . ?
O18 S2 C43 C42 57.3(4) . . . . ?
C42 C43 C44 C45 -1.9(6) . . . . ?
S2 C43 C44 C45 174.0(3) . . . . ?
C43 C44 C45 C46 -173.3(4) . . . . ?
C43 C44 C45 C40 1.4(6) . . . . ?
C41 C40 C45 C46 175.2(4) . . . . ?
C39 C40 C45 C46 -2.4(6) . . . . ?
C41 C40 C45 C44 0.3(6) . . . . ?
C39 C40 C45 C44 -177.3(4) . . . . ?
C38 C37 C46 C45 2.2(7) . . . . ?
S1 C37 C46 C45 -172.0(3) . . . . ?
C44 C45 C46 C37 174.7(4) . . . . ?
C40 C45 C46 C37 -0.1(7) . . . . ?
O1 C1 N1 C2 -174.9(4) . . . . ?
N3 C1 N1 C2 3.6(5) . . . . ?
O1 C1 N1 C35 -13.5(6) . . . . ?
N3 C1 N1 C35 165.0(3) . . . . ?
N2 C2 N1 C1 -114.5(4) . . . . ?
C3 C2 N1 C1 -2.8(4) . . . . ?
N2 C2 N1 C35 83.7(4) . . . . ?
C3 C2 N1 C35 -164.6(3) . . . . ?
N23 C35 N1 C1 107.9(4) . . . . ?
N23 C35 N1 C2 -92.4(5) . . . . ?
O7 C4 N2 C36 2.4(7) . . . . ?
N4 C4 N2 C36 -175.9(4) . . . . ?
O7 C4 N2 C2 173.6(4) . . . . ?
N4 C4 N2 C2 -4.8(5) . . . . ?
N24 C36 N2 C4 -108.0(5) . . . . ?
N24 C36 N2 C2 81.9(5) . . . . ?
N1 C2 N2 C4 113.8(4) . . . . ?
C3 C2 N2 C4 1.9(4) . . . . ?
N1 C2 N2 C36 -74.9(5) . . . . ?
C3 C2 N2 C36 173.2(4) . . . . ?
O1 C1 N3 C3 175.6(4) . . . . ?
N1 C1 N3 C3 -2.9(5) . . . . ?
O1 C1 N3 C5 8.7(6) . . . . ?
N1 C1 N3 C5 -169.8(4) . . . . ?
N4 C3 N3 C1 112.7(4) . . . . ?
C2 C3 N3 C1 1.0(4) . . . . ?
N4 C3 N3 C5 -80.0(5) . . . . ?
C2 C3 N3 C5 168.3(3) . . . . ?
N5 C5 N3 C1 -108.6(4) . . . . ?
N5 C5 N3 C3 85.6(5) . . . . ?
O7 C4 N4 C6 -10.9(7) . . . . ?
N2 C4 N4 C6 167.3(3) . . . . ?
O7 C4 N4 C3 -172.4(4) . . . . ?
N2 C4 N4 C3 5.8(5) . . . . ?
N6 C6 N4 C4 112.3(4) . . . . ?
N6 C6 N4 C3 -87.9(5) . . . . ?
N3 C3 N4 C4 -115.7(4) . . . . ?
C2 C3 N4 C4 -4.4(4) . . . . ?
N3 C3 N4 C6 82.8(5) . . . . ?
C2 C3 N4 C6 -165.9(3) . . . . ?
O2 C7 N5 C5 -7.5(6) . . . . ?
N7 C7 N5 C5 169.7(3) . . . . ?
O2 C7 N5 C8 -178.5(4) . . . . ?
N7 C7 N5 C8 -1.2(5) . . . . ?
N3 C5 N5 C7 100.5(5) . . . . ?
N3 C5 N5 C8 -89.7(5) . . . . ?
N6 C8 N5 C7 -110.1(4) . . . . ?
C9 C8 N5 C7 1.0(4) . . . . ?
N6 C8 N5 C5 79.2(5) . . . . ?
C9 C8 N5 C5 -169.7(3) . . . . ?
O8 C10 N6 C6 3.5(6) . . . . ?
N8 C10 N6 C6 -174.1(3) . . . . ?
O8 C10 N6 C8 177.3(4) . . . . ?
N8 C10 N6 C8 -0.3(5) . . . . ?
N4 C6 N6 C10 -103.8(4) . . . . ?
N4 C6 N6 C8 83.2(5) . . . . ?
N5 C8 N6 C10 112.7(4) . . . . ?
C9 C8 N6 C10 1.6(4) . . . . ?
N5 C8 N6 C6 -73.7(5) . . . . ?
C9 C8 N6 C6 175.2(3) . . . . ?
O2 C7 N7 C11 12.4(6) . . . . ?
N5 C7 N7 C11 -164.8(4) . . . . ?
O2 C7 N7 C9 178.2(4) . . . . ?
N5 C7 N7 C9 0.9(5) . . . . ?
N9 C11 N7 C7 -99.1(5) . . . . ?
N9 C11 N7 C9 97.0(5) . . . . ?
N8 C9 N7 C7 111.6(4) . . . . ?
C8 C9 N7 C7 -0.3(4) . . . . ?
N8 C9 N7 C11 -83.1(5) . . . . ?
C8 C9 N7 C11 165.0(4) . . . . ?
O8 C10 N8 C9 -178.9(4) . . . . ?
N6 C10 N8 C9 -1.2(5) . . . . ?
O8 C10 N8 C12 8.2(6) . . . . ?
N6 C10 N8 C12 -174.2(3) . . . . ?
N7 C9 N8 C10 -109.7(4) . . . . ?
C8 C9 N8 C10 2.2(4) . . . . ?
N7 C9 N8 C12 63.0(5) . . . . ?
C8 C9 N8 C12 174.9(3) . . . . ?
N10 C12 N8 C10 96.1(4) . . . . ?
N10 C12 N8 C9 -76.0(5) . . . . ?
O3 C13 N9 C11 6.6(7) . . . . ?
N11 C13 N9 C11 -176.7(4) . . . . ?
O3 C13 N9 C14 -176.3(5) . . . . ?
N11 C13 N9 C14 0.5(5) . . . . ?
N7 C11 N9 C13 101.1(5) . . . . ?
N7 C11 N9 C14 -75.8(5) . . . . ?
N10 C14 N9 C13 -110.3(4) . . . . ?
C16 C14 N9 C13 1.5(5) . . . . ?
N10 C14 N9 C11 66.9(5) . . . . ?
C16 C14 N9 C11 178.7(4) . . . . ?
O9 C15 N10 C14 168.3(4) . . . . ?
N12 C15 N10 C14 -11.5(4) . . . . ?
O9 C15 N10 C12 15.4(6) . . . . ?
N12 C15 N10 C12 -164.4(3) . . . . ?
N9 C14 N10 C15 120.5(4) . . . . ?
C16 C14 N10 C15 9.3(4) . . . . ?
N9 C14 N10 C12 -86.9(4) . . . . ?
C16 C14 N10 C12 161.9(3) . . . . ?
N8 C12 N10 C15 -111.4(4) . . . . ?
N8 C12 N10 C14 98.3(4) . . . . ?
O3 C13 N11 C16 174.2(5) . . . . ?
N9 C13 N11 C16 -2.5(5) . . . . ?
O3 C13 N11 C17 1.9(8) . . . . ?
N9 C13 N11 C17 -174.8(4) . . . . ?
N12 C16 N11 C13 114.9(4) . . . . ?
C14 C16 N11 C13 3.3(5) . . . . ?
N12 C16 N11 C17 -72.9(5) . . . . ?
C14 C16 N11 C17 175.5(4) . . . . ?
N13 C17 N11 C13 -107.2(5) . . . . ?
N13 C17 N11 C16 81.3(6) . . . . ?
O9 C15 N12 C18 -5.9(7) . . . . ?
N10 C15 N12 C18 173.9(4) . . . . ?
O9 C15 N12 C16 -170.9(4) . . . . ?
N10 C15 N12 C16 8.8(5) . . . . ?
N14 C18 N12 C15 106.2(5) . . . . ?
N14 C18 N12 C16 -90.4(5) . . . . ?
N11 C16 N12 C15 -114.7(4) . . . . ?
C14 C16 N12 C15 -2.9(5) . . . . ?
N11 C16 N12 C18 80.4(5) . . . . ?
C14 C16 N12 C18 -167.9(4) . . . . ?
O4 C19 N13 C17 -7.9(7) . . . . ?
N15 C19 N13 C17 171.6(4) . . . . ?
O4 C19 N13 C20 -179.3(4) . . . . ?
N15 C19 N13 C20 0.2(5) . . . . ?
N11 C17 N13 C19 99.0(5) . . . . ?
N11 C17 N13 C20 -90.6(6) . . . . ?
N14 C20 N13 C19 -106.8(4) . . . . ?
C22 C20 N13 C19 3.5(5) . . . . ?
N14 C20 N13 C17 82.0(6) . . . . ?
C22 C20 N13 C17 -167.7(4) . . . . ?
O10 C21 N14 C18 2.0(7) . . . . ?
N16 C21 N14 C18 -175.7(4) . . . . ?
O10 C21 N14 C20 169.1(4) . . . . ?
N16 C21 N14 C20 -8.5(5) . . . . ?
N12 C18 N14 C21 -111.3(5) . . . . ?
N12 C18 N14 C20 82.7(5) . . . . ?
N13 C20 N14 C21 119.6(4) . . . . ?
C22 C20 N14 C21 8.6(5) . . . . ?
N13 C20 N14 C18 -73.1(5) . . . . ?
C22 C20 N14 C18 175.9(4) . . . . ?
O4 C19 N15 C22 175.2(4) . . . . ?
N13 C19 N15 C22 -4.3(5) . . . . ?
O4 C19 N15 C23 16.4(7) . . . . ?
N13 C19 N15 C23 -163.2(4) . . . . ?
N16 C22 N15 C19 118.5(4) . . . . ?
C20 C22 N15 C19 6.2(5) . . . . ?
N16 C22 N15 C23 -82.5(5) . . . . ?
C20 C22 N15 C23 165.2(4) . . . . ?
N17 C23 N15 C19 -114.3(5) . . . . ?
N17 C23 N15 C22 88.8(5) . . . . ?
O10 C21 N16 C24 -3.5(7) . . . . ?
N14 C21 N16 C24 174.1(4) . . . . ?
O10 C21 N16 C22 -173.2(4) . . . . ?
N14 C21 N16 C22 4.5(5) . . . . ?
N18 C24 N16 C21 107.5(5) . . . . ?
N18 C24 N16 C22 -84.0(5) . . . . ?
N15 C22 N16 C21 -110.6(4) . . . . ?
C20 C22 N16 C21 0.9(5) . . . . ?
N15 C22 N16 C24 79.8(5) . . . . ?
C20 C22 N16 C24 -168.7(4) . . . . ?
O5 C25 N17 C23 -6.5(7) . . . . ?
N19 C25 N17 C23 171.0(4) . . . . ?
O5 C25 N17 C26 -171.1(5) . . . . ?
N19 C25 N17 C26 6.4(5) . . . . ?
N15 C23 N17 C25 112.1(5) . . . . ?
N15 C23 N17 C26 -85.2(5) . . . . ?
N18 C26 N17 C25 -120.3(4) . . . . ?
C27 C26 N17 C25 -7.9(5) . . . . ?
N18 C26 N17 C23 75.5(5) . . . . ?
C27 C26 N17 C23 -172.1(4) . . . . ?
O11 C28 N18 C24 1.2(7) . . . . ?
N20 C28 N18 C24 -177.3(3) . . . . ?
O11 C28 N18 C26 176.2(4) . . . . ?
N20 C28 N18 C26 -2.3(5) . . . . ?
N16 C24 N18 C28 -101.5(5) . . . . ?
N16 C24 N18 C26 84.2(5) . . . . ?
N17 C26 N18 C28 108.9(4) . . . . ?
C27 C26 N18 C28 -3.0(4) . . . . ?
N17 C26 N18 C24 -76.2(5) . . . . ?
C27 C26 N18 C24 171.9(4) . . . . ?
O5 C25 N19 C27 175.7(4) . . . . ?
N17 C25 N19 C27 -1.9(5) . . . . ?
O5 C25 N19 C29 -0.2(7) . . . . ?
N17 C25 N19 C29 -177.7(4) . . . . ?
N20 C27 N19 C25 108.7(4) . . . . ?
C26 C27 N19 C25 -3.0(5) . . . . ?
N20 C27 N19 C29 -75.6(5) . . . . ?
C26 C27 N19 C29 172.8(4) . . . . ?
N21 C29 N19 C25 -95.3(5) . . . . ?
N21 C29 N19 C27 89.4(5) . . . . ?
O11 C28 N20 C30 -3.1(6) . . . . ?
N18 C28 N20 C30 175.5(4) . . . . ?
O11 C28 N20 C27 -171.4(4) . . . . ?
N18 C28 N20 C27 7.1(5) . . . . ?
N22 C30 N20 C28 107.7(4) . . . . ?
N22 C30 N20 C27 -85.3(5) . . . . ?
N19 C27 N20 C28 -120.8(4) . . . . ?
C26 C27 N20 C28 -8.5(4) . . . . ?
N19 C27 N20 C30 71.0(5) . . . . ?
C26 C27 N20 C30 -176.7(4) . . . . ?
O6 C31 N21 C32 -173.2(4) . . . . ?
N23 C31 N21 C32 2.6(5) . . . . ?
O6 C31 N21 C29 3.7(7) . . . . ?
N23 C31 N21 C29 179.5(4) . . . . ?
N22 C32 N21 C31 -112.5(4) . . . . ?
C33 C32 N21 C31 0.0(4) . . . . ?
N22 C32 N21 C29 70.7(5) . . . . ?
C33 C32 N21 C29 -176.9(4) . . . . ?
N19 C29 N21 C31 99.9(5) . . . . ?
N19 C29 N21 C32 -83.5(5) . . . . ?
O12 C34 N22 C30 6.2(7) . . . . ?
N24 C34 N22 C30 -172.4(4) . . . . ?
O12 C34 N22 C32 175.5(4) . . . . ?
N24 C34 N22 C32 -3.1(5) . . . . ?
N20 C30 N22 C34 -101.7(5) . . . . ?
N20 C30 N22 C32 90.3(5) . . . . ?
N21 C32 N22 C34 115.2(4) . . . . ?
C33 C32 N22 C34 2.7(5) . . . . ?
N21 C32 N22 C30 -75.7(5) . . . . ?
C33 C32 N22 C30 171.8(4) . . . . ?
O6 C31 N23 C35 -2.0(6) . . . . ?
N21 C31 N23 C35 -177.7(4) . . . . ?
O6 C31 N23 C33 171.4(4) . . . . ?
N21 C31 N23 C33 -4.3(5) . . . . ?
N1 C35 N23 C31 -106.0(4) . . . . ?
N1 C35 N23 C33 81.3(5) . . . . ?
N24 C33 N23 C31 115.5(4) . . . . ?
C32 C33 N23 C31 4.1(4) . . . . ?
N24 C33 N23 C35 -71.1(5) . . . . ?
C32 C33 N23 C35 177.5(3) . . . . ?
O12 C34 N24 C33 -176.4(4) . . . . ?
N22 C34 N24 C33 2.2(5) . . . . ?
O12 C34 N24 C36 -8.8(7) . . . . ?
N22 C34 N24 C36 169.8(4) . . . . ?
N23 C33 N24 C34 -111.8(4) . . . . ?
C32 C33 N24 C34 -0.5(5) . . . . ?
N23 C33 N24 C36 81.0(5) . . . . ?
C32 C33 N24 C36 -167.7(4) . . . . ?
N2 C36 N24 C34 102.2(5) . . . . ?
N2 C36 N24 C33 -91.6(5) . . . . ?

loop_
_platon_squeeze_void_nr
_platon_squeeze_void_average_x
_platon_squeeze_void_average_y
_platon_squeeze_void_average_z
_platon_squeeze_void_volume
_platon_squeeze_void_count_electrons
_platon_squeeze_void_content
1 0.152 0.235 0.311 102 16 ' '
2 -0.006 0.650 0.391 125 35 ' '
3 0.006 0.349 0.609 124 35 ' '
4 -0.152 0.765 0.689 100 16 ' '
5 0.214 0.548 0.913 71 18 ' '
6 0.286 0.048 0.587 72 18 ' '
7 0.348 0.735 0.189 100 16 ' '
8 0.506 0.150 0.109 125 35 ' '
9 0.494 0.849 0.891 124 35 ' '
10 0.652 0.265 0.811 102 16 ' '
11 0.714 0.952 0.413 71 18 ' '
12 0.786 0.452 0.087 71 18 ' '
